data_7202912
loop_
_publ_author_name
'Chen, Shiyan'
'Xu, Xinjun'
'Liu, Yunqi'
'Qiu, Wenfeng'
'Yu, Gui'
'Sun, Xiaobo'
'Zhang, Hengjun'
'Qi, Ting'
'Lu, Kun'
'Gao, Xike'
'Liu, Ying'
'Zhu, Daoben'

_publ_section_title
;
 Highly efficient blue electrophosphorescent devices with a new series
 of host materials: polyphenylene-dendronized oxadiazole derivatives
;
_journal_issue 36
_journal_name_full 'Journal of Materials Chemistry'
_journal_page_first 3788
_journal_paper_doi 10.1039/b705515c
_journal_volume 17
_journal_year 2007
_chemical_formula_sum 'C44 H30 N2 O'
_chemical_formula_weight 602.70
_chemical_name_systematic
;
?
;
_space_group_IT_number 2
_symmetry_cell_setting triclinic
_symmetry_space_group_name_Hall '-P 1'
_symmetry_space_group_name_H-M 'P -1'
_atom_sites_solution_hydrogens geom
_atom_sites_solution_primary direct
_atom_sites_solution_secondary difmap
_audit_creation_method SHELXL-97
_cell_angle_alpha 84.339(5)
_cell_angle_beta 86.416(6)
_cell_angle_gamma 70.879(5)
_cell_formula_units_Z 2
_cell_length_a 9.405(3)
_cell_length_b 10.934(4)
_cell_length_c 17.343(6)
_cell_measurement_reflns_used 1941
_cell_measurement_temperature 294(2)
_cell_measurement_theta_max 0.00
_cell_measurement_theta_min 0.00
_cell_volume 1676.0(10)
_computing_cell_refinement 'Bruker SMART'
_computing_data_collection 'Bruker SMART'
_computing_data_reduction 'Bruker SAINT'
_computing_molecular_graphics 'Bruker SHELXTL'
_computing_publication_material 'Bruker SHELXTL'
_computing_structure_refinement 'SHELXL-97 (Sheldrick, 1997)'
_computing_structure_solution 'SHELXS-97 (Sheldrick, 1990)'
_diffrn_ambient_temperature 294(2)
_diffrn_measured_fraction_theta_full 0.988
_diffrn_measured_fraction_theta_max 0.988
_diffrn_measurement_device_type 'CCD area detector'
_diffrn_measurement_method 'phi and omega scans'
_diffrn_radiation_monochromator graphite
_diffrn_radiation_source 'fine-focus sealed tube'
_diffrn_radiation_type MoK\a
_diffrn_radiation_wavelength 0.71073
_diffrn_reflns_av_R_equivalents 0.0316
_diffrn_reflns_av_sigmaI/netI 0.0843
_diffrn_reflns_limit_h_max 6
_diffrn_reflns_limit_h_min -11
_diffrn_reflns_limit_k_max 12
_diffrn_reflns_limit_k_min -12
_diffrn_reflns_limit_l_max 20
_diffrn_reflns_limit_l_min -18
_diffrn_reflns_number 8252
_diffrn_reflns_theta_full 25.00
_diffrn_reflns_theta_max 25.00
_diffrn_reflns_theta_min 1.18
_exptl_absorpt_coefficient_mu 0.071
_exptl_absorpt_correction_T_max 0.9929
_exptl_absorpt_correction_T_min 0.9817
_exptl_absorpt_correction_type multi-scan
_exptl_absorpt_process_details SADABS
_exptl_crystal_density_diffrn 1.194
_exptl_crystal_density_meas ?
_exptl_crystal_density_method 'not measured'
_exptl_crystal_F_000 632
_exptl_crystal_size_max 0.26
_exptl_crystal_size_mid 0.20
_exptl_crystal_size_min 0.10
_refine_diff_density_max 0.174
_refine_diff_density_min -0.210
_refine_diff_density_rms 0.044
_refine_ls_extinction_method none
_refine_ls_goodness_of_fit_ref 1.056
_refine_ls_hydrogen_treatment constr
_refine_ls_matrix_type full
_refine_ls_number_parameters 424
_refine_ls_number_reflns 5833
_refine_ls_number_restraints 0
_refine_ls_restrained_S_all 1.056
_refine_ls_R_factor_all 0.1364
_refine_ls_R_factor_gt 0.0551
_refine_ls_shift/su_max 0.000
_refine_ls_shift/su_mean 0.000
_refine_ls_structure_factor_coef Fsqd
_refine_ls_weighting_details 'calc w=1/[\s^2^(Fo^2^)+(0.0728P)^2^+0.0000P] where P=(Fo^2^+2Fc^2^)/3'
_refine_ls_weighting_scheme calc
_refine_ls_wR_factor_gt 0.1184
_refine_ls_wR_factor_ref 0.1667
_reflns_number_gt 3040
_reflns_number_total 5899
_reflns_threshold_expression >2sigma(I)
_cod_data_source_file b705515c.txt
_cod_data_source_block 51116a
_cod_depositor_comments
;
The following automatic conversions were performed:
'_symmetry_cell_setting' value 'Triclinic' changed to 'triclinic'
according to '/home/saulius/struct/CIF-dictionaries/cif_core.dic'
dictionary named 'cif_core.dic' version 2.4.1 from
2010-06-29.

'_exptl_absorpt_correction_type' value 'MULTI-SCAN' changed
to 'multi-scan' according to
'/home/saulius/struct/CIF-dictionaries/cif_core.dic' dictionary named
'cif_core.dic' version 2.4.1 from
2010-06-29.

'_refine_ls_hydrogen_treatment' value 'CONSTR' changed to
'constr' according to '/home/saulius/struct/CIF-dictionaries/cif_core.dic'
dictionary named 'cif_core.dic' version 2.4.1 from 2010-06-29.

Automatic conversion script
Id: cif_fix_enum 1527 2010-12-29 10:47:43Z saulius 

The following automatic conversions were performed:

'_exptl_crystal_density_meas' value 'NONE' was changed to '?' - the
value is perceived as not measured.

Automatic conversion script
Id: cif_fix_values 3008 2015-01-20 13:52:24Z robertas 
;
_cod_original_sg_symbol_H-M P-1
_cod_database_code 7202912

loop_
_symmetry_equiv_pos_as_xyz
'x, y, z'
'-x, -y, -z'

loop_
_atom_site_label
_atom_site_type_symbol
_atom_site_fract_x
_atom_site_fract_y
_atom_site_fract_z
_atom_site_U_iso_or_equiv
_atom_site_adp_type
_atom_site_occupancy
_atom_site_symmetry_multiplicity
_atom_site_calc_flag
_atom_site_refinement_flags
_atom_site_disorder_assembly
_atom_site_disorder_group
O1 O 0.7577(2) 0.64437(19) 0.49333(11) 0.0480(6) Uani 1 1 d . . .
N1 N 0.7772(3) 0.8404(2) 0.49443(16) 0.0599(8) Uani 1 1 d . . .
N2 N 0.8802(3) 0.7726(3) 0.43802(16) 0.0615(8) Uani 1 1 d . . .
C1 C 0.1815(3) 0.8739(3) 0.72597(16) 0.0387(7) Uani 1 1 d . . .
C2 C 0.0627(4) 0.9759(3) 0.69384(16) 0.0421(8) Uani 1 1 d . . .
H2 H 0.0805 1.0200 0.6475 0.051 Uiso 1 1 calc R . .
C3 C -0.0811(3) 1.0149(3) 0.72776(15) 0.0380(7) Uani 1 1 d . . .
C4 C -0.1075(3) 0.9518(3) 0.79949(15) 0.0366(7) Uani 1 1 d . . .
C5 C 0.0117(3) 0.8505(3) 0.83391(15) 0.0368(7) Uani 1 1 d . . .
C6 C 0.1553(3) 0.8091(3) 0.79726(15) 0.0368(7) Uani 1 1 d . . .
C7 C -0.2008(3) 1.1214(3) 0.68496(17) 0.0418(8) Uani 1 1 d . . .
C8 C -0.2165(4) 1.1139(3) 0.60652(18) 0.0548(9) Uani 1 1 d . . .
H8 H -0.1548 1.0424 0.5821 0.066 Uiso 1 1 calc R . .
C9 C -0.3229(5) 1.2117(4) 0.5645(2) 0.0723(11) Uani 1 1 d . . .
H9 H -0.3321 1.2055 0.5121 0.087 Uiso 1 1 calc R . .
C10 C -0.4142(5) 1.3171(4) 0.5993(3) 0.0766(12) Uani 1 1 d . . .
H10 H -0.4854 1.3826 0.5706 0.092 Uiso 1 1 calc R . .
C11 C -0.4009(4) 1.3265(3) 0.6767(2) 0.0716(11) Uani 1 1 d . . .
H11 H -0.4637 1.3982 0.7006 0.086 Uiso 1 1 calc R . .
C12 C -0.2945(4) 1.2298(3) 0.71945(19) 0.0564(9) Uani 1 1 d . . .
H12 H -0.2857 1.2374 0.7717 0.068 Uiso 1 1 calc R . .
C13 C -0.2617(4) 0.9951(3) 0.83747(16) 0.0389(7) Uani 1 1 d . . .
C14 C -0.3854(4) 0.9861(3) 0.80177(18) 0.0475(8) Uani 1 1 d . . .
H14 H -0.3715 0.9457 0.7559 0.057 Uiso 1 1 calc R . .
C15 C -0.5303(4) 1.0368(3) 0.8337(2) 0.0611(10) Uani 1 1 d . . .
H15 H -0.6123 1.0306 0.8090 0.073 Uiso 1 1 calc R . .
C16 C -0.5515(5) 1.0958(3) 0.9016(2) 0.0703(11) Uani 1 1 d . . .
H16 H -0.6481 1.1301 0.9230 0.084 Uiso 1 1 calc R . .
C17 C -0.4299(5) 1.1043(3) 0.9380(2) 0.0698(11) Uani 1 1 d . . .
H17 H -0.4447 1.1448 0.9839 0.084 Uiso 1 1 calc R . .
C18 C -0.2854(4) 1.0531(3) 0.90698(18) 0.0546(9) Uani 1 1 d . . .
H18 H -0.2038 1.0576 0.9329 0.065 Uiso 1 1 calc R . .
C19 C -0.0131(3) 0.7868(3) 0.91243(16) 0.0392(7) Uani 1 1 d . . .
C20 C -0.1061(3) 0.7118(3) 0.92399(17) 0.0469(8) Uani 1 1 d . . .
H20 H -0.1562 0.6997 0.8823 0.056 Uiso 1 1 calc R . .
C21 C -0.1262(4) 0.6540(3) 0.99665(19) 0.0567(9) Uani 1 1 d . . .
H21 H -0.1895 0.6036 1.0033 0.068 Uiso 1 1 calc R . .
C22 C -0.0541(4) 0.6705(3) 1.05841(19) 0.0623(10) Uani 1 1 d . . .
H22 H -0.0688 0.6324 1.1073 0.075 Uiso 1 1 calc R . .
C23 C 0.0401(4) 0.7435(4) 1.04808(18) 0.0721(11) Uani 1 1 d . . .
H23 H 0.0904 0.7545 1.0900 0.086 Uiso 1 1 calc R . .
C24 C 0.0608(4) 0.8011(3) 0.97540(17) 0.0597(10) Uani 1 1 d . . .
H24 H 0.1256 0.8501 0.9690 0.072 Uiso 1 1 calc R . .
C25 C 0.2790(3) 0.6943(3) 0.83147(15) 0.0401(7) Uani 1 1 d . . .
C26 C 0.2683(4) 0.5711(3) 0.83431(18) 0.0517(9) Uani 1 1 d . . .
H26 H 0.1822 0.5599 0.8168 0.062 Uiso 1 1 calc R . .
C27 C 0.3830(5) 0.4643(3) 0.8627(2) 0.0688(11) Uani 1 1 d . . .
H27 H 0.3751 0.3816 0.8631 0.083 Uiso 1 1 calc R . .
C28 C 0.5093(5) 0.4801(4) 0.8904(2) 0.0802(13) Uani 1 1 d . . .
H28 H 0.5861 0.4083 0.9104 0.096 Uiso 1 1 calc R . .
C29 C 0.5214(4) 0.6019(5) 0.8884(2) 0.0809(12) Uani 1 1 d . . .
H29 H 0.6068 0.6126 0.9071 0.097 Uiso 1 1 calc R . .
C30 C 0.4073(4) 0.7090(4) 0.85884(19) 0.0610(10) Uani 1 1 d . . .
H30 H 0.4167 0.7913 0.8573 0.073 Uiso 1 1 calc R . .
C31 C 0.3277(3) 0.8393(3) 0.68106(15) 0.0392(7) Uani 1 1 d . . .
C32 C 0.4044(4) 0.7132(3) 0.66203(16) 0.0443(8) Uani 1 1 d . . .
H32 H 0.3697 0.6458 0.6825 0.053 Uiso 1 1 calc R . .
C33 C 0.5311(3) 0.6862(3) 0.61331(16) 0.0445(8) Uani 1 1 d . . .
H33 H 0.5810 0.6012 0.6016 0.053 Uiso 1 1 calc R . .
C34 C 0.5839(3) 0.7853(3) 0.58190(16) 0.0422(8) Uani 1 1 d . . .
C35 C 0.5113(4) 0.9108(3) 0.60207(17) 0.0462(8) Uani 1 1 d . . .
H35 H 0.5480 0.9775 0.5830 0.055 Uiso 1 1 calc R . .
C36 C 0.3848(3) 0.9367(3) 0.65041(16) 0.0444(8) Uani 1 1 d . . .
H36 H 0.3363 1.0216 0.6628 0.053 Uiso 1 1 calc R . .
C37 C 0.7079(3) 0.7618(3) 0.52446(17) 0.0444(8) Uani 1 1 d . . .
C38 C 0.8641(4) 0.6604(3) 0.43938(18) 0.0484(8) Uani 1 1 d . . .
C39 C 0.9425(4) 0.5541(3) 0.39163(19) 0.0518(9) Uani 1 1 d . . .
C40 C 0.9169(4) 0.4364(4) 0.4030(2) 0.0681(10) Uani 1 1 d . . .
H40 H 0.8483 0.4231 0.4412 0.082 Uiso 1 1 calc R . .
C41 C 0.9956(5) 0.3376(4) 0.3563(3) 0.0876(13) Uani 1 1 d . . .
H41 H 0.9789 0.2579 0.3629 0.105 Uiso 1 1 calc R . .
C42 C 1.0976(5) 0.3576(5) 0.3007(3) 0.0936(15) Uani 1 1 d . . .
H42 H 1.1505 0.2907 0.2704 0.112 Uiso 1 1 calc R . .
C43 C 1.1227(5) 0.4733(5) 0.2892(2) 0.0915(14) Uani 1 1 d . . .
H43 H 1.1912 0.4862 0.2508 0.110 Uiso 1 1 calc R . .
C44 C 1.0464(4) 0.5711(4) 0.3347(2) 0.0747(11) Uani 1 1 d . . .
H44 H 1.0644 0.6503 0.3274 0.090 Uiso 1 1 calc R . .

loop_
_atom_site_aniso_label
_atom_site_aniso_U_11
_atom_site_aniso_U_22
_atom_site_aniso_U_33
_atom_site_aniso_U_23
_atom_site_aniso_U_13
_atom_site_aniso_U_12
O1 0.0467(14) 0.0480(13) 0.0517(13) 0.0023(10) 0.0010(12) -0.0210(11)
N1 0.064(2) 0.0450(16) 0.0680(19) -0.0018(14) 0.0196(17) -0.0186(16)
N2 0.066(2) 0.0471(17) 0.0677(19) -0.0003(14) 0.0209(17) -0.0182(16)
C1 0.0442(19) 0.0352(17) 0.0389(17) 0.0012(13) -0.0009(16) -0.0174(16)
C2 0.052(2) 0.0410(18) 0.0350(17) 0.0061(14) -0.0038(17) -0.0190(17)
C3 0.048(2) 0.0346(16) 0.0350(16) -0.0001(13) -0.0042(16) -0.0185(16)
C4 0.0464(19) 0.0316(16) 0.0360(16) -0.0040(13) -0.0021(15) -0.0176(15)
C5 0.047(2) 0.0360(17) 0.0330(16) -0.0016(13) -0.0043(16) -0.0202(16)
C6 0.044(2) 0.0350(16) 0.0343(16) 0.0011(13) -0.0039(15) -0.0177(15)
C7 0.046(2) 0.0351(17) 0.0452(19) 0.0047(14) -0.0035(16) -0.0168(16)
C8 0.061(2) 0.052(2) 0.051(2) 0.0029(16) -0.0119(18) -0.0178(18)
C9 0.082(3) 0.070(3) 0.065(2) 0.018(2) -0.035(2) -0.026(2)
C10 0.069(3) 0.057(3) 0.096(3) 0.025(2) -0.027(3) -0.014(2)
C11 0.075(3) 0.042(2) 0.086(3) 0.008(2) 0.000(2) -0.006(2)
C12 0.070(2) 0.0392(19) 0.055(2) 0.0057(17) -0.003(2) -0.0137(19)
C13 0.050(2) 0.0314(16) 0.0355(17) -0.0015(13) -0.0012(16) -0.0145(15)
C14 0.051(2) 0.0392(18) 0.0501(19) -0.0059(15) -0.0011(18) -0.0108(17)
C15 0.047(2) 0.051(2) 0.079(3) 0.0033(19) 0.002(2) -0.0111(19)
C16 0.070(3) 0.051(2) 0.075(3) -0.001(2) 0.026(3) -0.006(2)
C17 0.103(3) 0.051(2) 0.049(2) -0.0115(17) 0.019(3) -0.017(2)
C18 0.075(3) 0.0436(19) 0.045(2) -0.0070(16) 0.001(2) -0.0175(19)
C19 0.0483(19) 0.0370(17) 0.0335(16) -0.0009(13) -0.0024(15) -0.0156(16)
C20 0.055(2) 0.0486(19) 0.0410(18) -0.0011(15) -0.0014(16) -0.0230(18)
C21 0.062(2) 0.056(2) 0.055(2) 0.0043(17) 0.008(2) -0.0261(19)
C22 0.070(3) 0.069(2) 0.041(2) 0.0161(17) 0.0065(19) -0.020(2)
C23 0.088(3) 0.104(3) 0.0344(19) 0.0081(19) -0.010(2) -0.048(3)
C24 0.075(3) 0.076(2) 0.0417(19) 0.0033(17) -0.0058(19) -0.045(2)
C25 0.0425(19) 0.0430(18) 0.0357(17) 0.0071(14) -0.0014(15) -0.0178(16)
C26 0.049(2) 0.0434(19) 0.059(2) 0.0102(16) -0.0013(18) -0.0147(17)
C27 0.073(3) 0.046(2) 0.075(3) 0.0143(18) 0.013(2) -0.010(2)
C28 0.061(3) 0.080(3) 0.076(3) 0.029(2) -0.004(2) 0.000(2)
C29 0.059(3) 0.105(4) 0.074(3) 0.021(2) -0.023(2) -0.025(3)
C30 0.064(2) 0.067(2) 0.058(2) 0.0131(18) -0.020(2) -0.031(2)
C31 0.0417(19) 0.0423(18) 0.0340(16) 0.0039(14) -0.0051(15) -0.0156(16)
C32 0.050(2) 0.0415(19) 0.0420(18) 0.0046(14) 0.0008(17) -0.0189(17)
C33 0.048(2) 0.0376(17) 0.0448(18) 0.0007(14) 0.0000(17) -0.0117(16)
C34 0.0415(19) 0.0457(19) 0.0405(18) 0.0047(15) -0.0042(16) -0.0174(16)
C35 0.052(2) 0.044(2) 0.0485(19) 0.0044(15) -0.0017(18) -0.0259(17)
C36 0.048(2) 0.0403(18) 0.0453(18) -0.0005(14) 0.0008(17) -0.0169(16)
C37 0.046(2) 0.0407(19) 0.0464(18) 0.0038(15) -0.0020(17) -0.0154(17)
C38 0.049(2) 0.047(2) 0.0483(19) 0.0069(16) 0.0003(18) -0.0182(18)
C39 0.051(2) 0.051(2) 0.052(2) -0.0036(17) -0.0071(18) -0.0140(18)
C40 0.061(3) 0.068(3) 0.079(3) -0.015(2) -0.013(2) -0.020(2)
C41 0.090(3) 0.074(3) 0.105(4) -0.027(3) -0.034(3) -0.023(3)
C42 0.080(4) 0.103(4) 0.084(3) -0.045(3) -0.020(3) 0.003(3)
C43 0.087(3) 0.105(4) 0.070(3) -0.025(3) 0.010(3) -0.011(3)
C44 0.076(3) 0.072(3) 0.068(3) -0.006(2) 0.015(2) -0.016(2)

loop_
_atom_type_symbol
_atom_type_description
_atom_type_scat_dispersion_real
_atom_type_scat_dispersion_imag
_atom_type_scat_source
C C 0.0033 0.0016 'International Tables Vol C Tables 4.2.6.8 and 6.1.1.4'
H H 0.0000 0.0000 'International Tables Vol C Tables 4.2.6.8 and 6.1.1.4'
N N 0.0061 0.0033 'International Tables Vol C Tables 4.2.6.8 and 6.1.1.4'
O O 0.0106 0.0060 'International Tables Vol C Tables 4.2.6.8 and 6.1.1.4'

loop_
_geom_angle_atom_site_label_1
_geom_angle_atom_site_label_2
_geom_angle_atom_site_label_3
_geom_angle
_geom_angle_site_symmetry_1
_geom_angle_site_symmetry_3
_geom_angle_publ_flag
C37 O1 C38 102.4(2) . . ?
C37 N1 N2 105.9(3) . . ?
C38 N2 N1 106.5(2) . . ?
C2 C1 C6 118.4(3) . . ?
C2 C1 C31 117.0(2) . . ?
C6 C1 C31 124.6(3) . . ?
C3 C2 C1 123.1(3) . . ?
C3 C2 H2 118.5 . . ?
C1 C2 H2 118.5 . . ?
C2 C3 C4 118.8(3) . . ?
C2 C3 C7 117.6(2) . . ?
C4 C3 C7 123.6(3) . . ?
C5 C4 C3 119.2(3) . . ?
C5 C4 C13 121.7(2) . . ?
C3 C4 C13 119.2(3) . . ?
C4 C5 C6 121.3(2) . . ?
C4 C5 C19 119.6(3) . . ?
C6 C5 C19 119.1(3) . . ?
C5 C6 C1 119.3(3) . . ?
C5 C6 C25 121.0(2) . . ?
C1 C6 C25 119.7(3) . . ?
C12 C7 C8 118.1(3) . . ?
C12 C7 C3 123.0(3) . . ?
C8 C7 C3 118.9(3) . . ?
C9 C8 C7 120.6(3) . . ?
C9 C8 H8 119.7 . . ?
C7 C8 H8 119.7 . . ?
C10 C9 C8 120.6(4) . . ?
C10 C9 H9 119.7 . . ?
C8 C9 H9 119.7 . . ?
C9 C10 C11 119.8(4) . . ?
C9 C10 H10 120.1 . . ?
C11 C10 H10 120.1 . . ?
C10 C11 C12 120.3(4) . . ?
C10 C11 H11 119.8 . . ?
C12 C11 H11 119.8 . . ?
C11 C12 C7 120.6(3) . . ?
C11 C12 H12 119.7 . . ?
C7 C12 H12 119.7 . . ?
C14 C13 C18 118.3(3) . . ?
C14 C13 C4 121.0(3) . . ?
C18 C13 C4 120.6(3) . . ?
C13 C14 C15 120.9(3) . . ?
C13 C14 H14 119.5 . . ?
C15 C14 H14 119.5 . . ?
C16 C15 C14 119.8(4) . . ?
C16 C15 H15 120.1 . . ?
C14 C15 H15 120.1 . . ?
C15 C16 C17 119.8(4) . . ?
C15 C16 H16 120.1 . . ?
C17 C16 H16 120.1 . . ?
C16 C17 C18 120.7(3) . . ?
C16 C17 H17 119.7 . . ?
C18 C17 H17 119.7 . . ?
C17 C18 C13 120.4(4) . . ?
C17 C18 H18 119.8 . . ?
C13 C18 H18 119.8 . . ?
C20 C19 C24 117.8(3) . . ?
C20 C19 C5 122.3(3) . . ?
C24 C19 C5 119.9(3) . . ?
C19 C20 C21 121.1(3) . . ?
C19 C20 H20 119.5 . . ?
C21 C20 H20 119.5 . . ?
C22 C21 C20 120.4(3) . . ?
C22 C21 H21 119.8 . . ?
C20 C21 H21 119.8 . . ?
C21 C22 C23 119.5(3) . . ?
C21 C22 H22 120.3 . . ?
C23 C22 H22 120.3 . . ?
C22 C23 C24 120.2(3) . . ?
C22 C23 H23 119.9 . . ?
C24 C23 H23 119.9 . . ?
C19 C24 C23 121.0(3) . . ?
C19 C24 H24 119.5 . . ?
C23 C24 H24 119.5 . . ?
C26 C25 C30 118.6(3) . . ?
C26 C25 C6 120.3(3) . . ?
C30 C25 C6 121.1(3) . . ?
C27 C26 C25 121.0(3) . . ?
C27 C26 H26 119.5 . . ?
C25 C26 H26 119.5 . . ?
C28 C27 C26 119.9(4) . . ?
C28 C27 H27 120.0 . . ?
C26 C27 H27 120.0 . . ?
C29 C28 C27 119.8(4) . . ?
C29 C28 H28 120.1 . . ?
C27 C28 H28 120.1 . . ?
C28 C29 C30 120.3(4) . . ?
C28 C29 H29 119.8 . . ?
C30 C29 H29 119.8 . . ?
C29 C30 C25 120.3(3) . . ?
C29 C30 H30 119.9 . . ?
C25 C30 H30 119.9 . . ?
C36 C31 C32 117.5(3) . . ?
C36 C31 C1 119.8(3) . . ?
C32 C31 C1 122.5(3) . . ?
C33 C32 C31 121.2(3) . . ?
C33 C32 H32 119.4 . . ?
C31 C32 H32 119.4 . . ?
C32 C33 C34 120.2(3) . . ?
C32 C33 H33 119.9 . . ?
C34 C33 H33 119.9 . . ?
C33 C34 C35 119.2(3) . . ?
C33 C34 C37 121.3(3) . . ?
C35 C34 C37 119.4(3) . . ?
C36 C35 C34 120.1(3) . . ?
C36 C35 H35 120.0 . . ?
C34 C35 H35 120.0 . . ?
C35 C36 C31 121.7(3) . . ?
C35 C36 H36 119.1 . . ?
C31 C36 H36 119.1 . . ?
N1 C37 O1 112.5(3) . . ?
N1 C37 C34 128.8(3) . . ?
O1 C37 C34 118.6(3) . . ?
N2 C38 O1 112.6(3) . . ?
N2 C38 C39 128.4(3) . . ?
O1 C38 C39 119.0(3) . . ?
C40 C39 C44 119.5(3) . . ?
C40 C39 C38 121.1(3) . . ?
C44 C39 C38 119.4(3) . . ?
C39 C40 C41 118.9(4) . . ?
C39 C40 H40 120.6 . . ?
C41 C40 H40 120.6 . . ?
C42 C41 C40 120.2(4) . . ?
C42 C41 H41 119.9 . . ?
C40 C41 H41 119.9 . . ?
C43 C42 C41 121.1(4) . . ?
C43 C42 H42 119.4 . . ?
C41 C42 H42 119.4 . . ?
C42 C43 C44 119.3(4) . . ?
C42 C43 H43 120.3 . . ?
C44 C43 H43 120.3 . . ?
C43 C44 C39 121.0(4) . . ?
C43 C44 H44 119.5 . . ?
C39 C44 H44 119.5 . . ?

loop_
_geom_bond_atom_site_label_1
_geom_bond_atom_site_label_2
_geom_bond_distance
_geom_bond_site_symmetry_2
_geom_bond_publ_flag
O1 C37 1.367(3) . ?
O1 C38 1.369(3) . ?
N1 C37 1.293(4) . ?
N1 N2 1.414(3) . ?
N2 C38 1.283(4) . ?
C1 C2 1.394(4) . ?
C1 C6 1.412(4) . ?
C1 C31 1.491(4) . ?
C2 C3 1.389(4) . ?
C2 H2 0.9300 . ?
C3 C4 1.410(4) . ?
C3 C7 1.500(4) . ?
C4 C5 1.407(4) . ?
C4 C13 1.501(4) . ?
C5 C6 1.408(4) . ?
C5 C19 1.508(4) . ?
C6 C25 1.505(4) . ?
C7 C12 1.389(4) . ?
C7 C8 1.391(4) . ?
C8 C9 1.383(4) . ?
C8 H8 0.9300 . ?
C9 C10 1.361(5) . ?
C9 H9 0.9300 . ?
C10 C11 1.374(5) . ?
C10 H10 0.9300 . ?
C11 C12 1.383(4) . ?
C11 H11 0.9300 . ?
C12 H12 0.9300 . ?
C13 C14 1.387(4) . ?
C13 C18 1.389(4) . ?
C14 C15 1.394(4) . ?
C14 H14 0.9300 . ?
C15 C16 1.371(5) . ?
C15 H15 0.9300 . ?
C16 C17 1.373(5) . ?
C16 H16 0.9300 . ?
C17 C18 1.385(5) . ?
C17 H17 0.9300 . ?
C18 H18 0.9300 . ?
C19 C20 1.376(4) . ?
C19 C24 1.378(4) . ?
C20 C21 1.384(4) . ?
C20 H20 0.9300 . ?
C21 C22 1.360(4) . ?
C21 H21 0.9300 . ?
C22 C23 1.367(5) . ?
C22 H22 0.9300 . ?
C23 C24 1.384(4) . ?
C23 H23 0.9300 . ?
C24 H24 0.9300 . ?
C25 C26 1.379(4) . ?
C25 C30 1.386(4) . ?
C26 C27 1.378(4) . ?
C26 H26 0.9300 . ?
C27 C28 1.376(5) . ?
C27 H27 0.9300 . ?
C28 C29 1.371(5) . ?
C28 H28 0.9300 . ?
C29 C30 1.384(5) . ?
C29 H29 0.9300 . ?
C30 H30 0.9300 . ?
C31 C36 1.390(4) . ?
C31 C32 1.393(4) . ?
C32 C33 1.383(4) . ?
C32 H32 0.9300 . ?
C33 C34 1.386(4) . ?
C33 H33 0.9300 . ?
C34 C35 1.386(4) . ?
C34 C37 1.459(4) . ?
C35 C36 1.378(4) . ?
C35 H35 0.9300 . ?
C36 H36 0.9300 . ?
C38 C39 1.460(4) . ?
C39 C40 1.378(4) . ?
C39 C44 1.388(5) . ?
C40 C41 1.394(5) . ?
C40 H40 0.9300 . ?
C41 C42 1.370(6) . ?
C41 H41 0.9300 . ?
C42 C43 1.355(6) . ?
C42 H42 0.9300 . ?
C43 C44 1.369(5) . ?
C43 H43 0.9300 . ?
C44 H44 0.9300 . ?

loop_
_geom_torsion_atom_site_label_1
_geom_torsion_atom_site_label_2
_geom_torsion_atom_site_label_3
_geom_torsion_atom_site_label_4
_geom_torsion
_geom_torsion_site_symmetry_1
_geom_torsion_site_symmetry_2
_geom_torsion_site_symmetry_3
_geom_torsion_site_symmetry_4
_geom_torsion_publ_flag
C37 N1 N2 C38 -0.2(3) . . . . ?
C6 C1 C2 C3 -1.5(4) . . . . ?
C31 C1 C2 C3 177.3(3) . . . . ?
C1 C2 C3 C4 2.4(4) . . . . ?
C1 C2 C3 C7 -176.8(3) . . . . ?
C2 C3 C4 C5 -0.9(4) . . . . ?
C7 C3 C4 C5 178.3(3) . . . . ?
C2 C3 C4 C13 178.7(3) . . . . ?
C7 C3 C4 C13 -2.2(4) . . . . ?
C3 C4 C5 C6 -1.5(4) . . . . ?
C13 C4 C5 C6 179.0(3) . . . . ?
C3 C4 C5 C19 177.0(2) . . . . ?
C13 C4 C5 C19 -2.6(4) . . . . ?
C4 C5 C6 C1 2.4(4) . . . . ?
C19 C5 C6 C1 -176.1(2) . . . . ?
C4 C5 C6 C25 -175.4(3) . . . . ?
C19 C5 C6 C25 6.1(4) . . . . ?
C2 C1 C6 C5 -0.9(4) . . . . ?
C31 C1 C6 C5 -179.6(3) . . . . ?
C2 C1 C6 C25 176.9(3) . . . . ?
C31 C1 C6 C25 -1.8(4) . . . . ?
C2 C3 C7 C12 -130.2(3) . . . . ?
C4 C3 C7 C12 50.7(4) . . . . ?
C2 C3 C7 C8 47.9(4) . . . . ?
C4 C3 C7 C8 -131.2(3) . . . . ?
C12 C7 C8 C9 -0.2(5) . . . . ?
C3 C7 C8 C9 -178.4(3) . . . . ?
C7 C8 C9 C10 0.0(5) . . . . ?
C8 C9 C10 C11 -0.1(6) . . . . ?
C9 C10 C11 C12 0.4(6) . . . . ?
C10 C11 C12 C7 -0.6(5) . . . . ?
C8 C7 C12 C11 0.5(5) . . . . ?
C3 C7 C12 C11 178.6(3) . . . . ?
C5 C4 C13 C14 -118.4(3) . . . . ?
C3 C4 C13 C14 62.1(4) . . . . ?
C5 C4 C13 C18 65.9(4) . . . . ?
C3 C4 C13 C18 -113.6(3) . . . . ?
C18 C13 C14 C15 1.6(4) . . . . ?
C4 C13 C14 C15 -174.3(3) . . . . ?
C13 C14 C15 C16 -0.4(5) . . . . ?
C14 C15 C16 C17 -0.2(5) . . . . ?
C15 C16 C17 C18 -0.4(5) . . . . ?
C16 C17 C18 C13 1.6(5) . . . . ?
C14 C13 C18 C17 -2.2(4) . . . . ?
C4 C13 C18 C17 173.7(3) . . . . ?
C4 C5 C19 C20 67.9(4) . . . . ?
C6 C5 C19 C20 -113.6(3) . . . . ?
C4 C5 C19 C24 -113.3(3) . . . . ?
C6 C5 C19 C24 65.2(4) . . . . ?
C24 C19 C20 C21 0.8(5) . . . . ?
C5 C19 C20 C21 179.7(3) . . . . ?
C19 C20 C21 C22 0.0(5) . . . . ?
C20 C21 C22 C23 -0.8(5) . . . . ?
C21 C22 C23 C24 0.5(6) . . . . ?
C20 C19 C24 C23 -1.0(5) . . . . ?
C5 C19 C24 C23 -179.9(3) . . . . ?
C22 C23 C24 C19 0.4(6) . . . . ?
C5 C6 C25 C26 67.4(4) . . . . ?
C1 C6 C25 C26 -110.3(3) . . . . ?
C5 C6 C25 C30 -114.3(3) . . . . ?
C1 C6 C25 C30 67.9(4) . . . . ?
C30 C25 C26 C27 -0.9(5) . . . . ?
C6 C25 C26 C27 177.5(3) . . . . ?
C25 C26 C27 C28 1.5(5) . . . . ?
C26 C27 C28 C29 -1.1(6) . . . . ?
C27 C28 C29 C30 0.1(6) . . . . ?
C28 C29 C30 C25 0.5(5) . . . . ?
C26 C25 C30 C29 -0.2(5) . . . . ?
C6 C25 C30 C29 -178.5(3) . . . . ?
C2 C1 C31 C36 46.7(4) . . . . ?
C6 C1 C31 C36 -134.6(3) . . . . ?
C2 C1 C31 C32 -127.2(3) . . . . ?
C6 C1 C31 C32 51.5(4) . . . . ?
C36 C31 C32 C33 -1.1(4) . . . . ?
C1 C31 C32 C33 172.9(3) . . . . ?
C31 C32 C33 C34 -0.4(4) . . . . ?
C32 C33 C34 C35 2.2(4) . . . . ?
C32 C33 C34 C37 -173.8(3) . . . . ?
C33 C34 C35 C36 -2.5(4) . . . . ?
C37 C34 C35 C36 173.6(3) . . . . ?
C34 C35 C36 C31 1.0(4) . . . . ?
C32 C31 C36 C35 0.9(4) . . . . ?
C1 C31 C36 C35 -173.4(3) . . . . ?
N2 N1 C37 O1 0.8(3) . . . . ?
N2 N1 C37 C34 -175.8(3) . . . . ?
C38 O1 C37 N1 -1.1(3) . . . . ?
C38 O1 C37 C34 176.0(2) . . . . ?
C33 C34 C37 N1 -174.1(3) . . . . ?
C35 C34 C37 N1 9.9(5) . . . . ?
C33 C34 C37 O1 9.4(4) . . . . ?
C35 C34 C37 O1 -166.6(3) . . . . ?
N1 N2 C38 O1 -0.5(4) . . . . ?
N1 N2 C38 C39 179.1(3) . . . . ?
C37 O1 C38 N2 1.0(3) . . . . ?
C37 O1 C38 C39 -178.7(3) . . . . ?
N2 C38 C39 C40 176.8(3) . . . . ?
O1 C38 C39 C40 -3.6(4) . . . . ?
N2 C38 C39 C44 -2.0(5) . . . . ?
O1 C38 C39 C44 177.5(3) . . . . ?
C44 C39 C40 C41 -0.6(5) . . . . ?
C38 C39 C40 C41 -179.4(3) . . . . ?
C39 C40 C41 C42 0.7(5) . . . . ?
C40 C41 C42 C43 -0.9(6) . . . . ?
C41 C42 C43 C44 0.9(7) . . . . ?
C42 C43 C44 C39 -0.8(6) . . . . ?
C40 C39 C44 C43 0.7(5) . . . . ?
C38 C39 C44 C43 179.5(3) . . . . ?

loop_
_cod_related_entry_id
_cod_related_entry_database
_cod_related_entry_code
1 ChemSpider 21143123
